data_7242302
loop_
_publ_author_name
'Sebghati, Marjan'
'Tarahhomi, Atekeh'
'Bozorgvar, Marjan Sadat'
'Dumitrescu, Dan G.'
'van der Lee, Arie'

_publ_section_title
;
 Coordination versus hydrogen bonds in the structures of different
 tris(pyridin-2-yl)phosphoric triamide derivatives
;
_journal_issue 14
_journal_name_full 'RSC Advances'
_journal_page_first 8178
_journal_page_last 8197
_journal_paper_doi 10.1039/D0RA10539B
_journal_volume 11
_journal_year 2021
_chemical_formula_moiety 'C15 H15 N6 O P '
_chemical_formula_sum 'C15 H15 N6 O P'
_chemical_formula_weight 326.3
_space_group_crystal_system trigonal
_space_group_IT_number 148
_space_group_name_Hall '-R 3'
_space_group_name_H-M_alt 'R -3 :H'
_atom_sites_solution_hydrogens difmap
_atom_sites_solution_primary dual
_audit_creation_date 2019-06-26
_audit_creation_method
;
Olex2 1.2
(compiled 2018.05.29 svn.r3508 for OlexSys, GUI svn.r5506)
;
_audit_update_record
;
2019-10-19 deposited with the CCDC.	2021-02-01 downloaded from the CCDC.
;
_cell_angle_alpha 90
_cell_angle_beta 90
_cell_angle_gamma 120
_cell_formula_units_Z 6
_cell_length_a 10.0040(14)
_cell_length_b 10.0040(14)
_cell_length_c 28.420(6)
_cell_measurement_reflns_used 9808
_cell_measurement_temperature 100(2)
_cell_measurement_theta_max 27.644
_cell_measurement_theta_min 2.117
_cell_volume 2463.2(7)
_computing_molecular_graphics 'Olex2 (Dolomanov et al., 2009)'
_computing_publication_material 'Olex2 (Dolomanov et al., 2009)'
_computing_structure_refinement 'ShelXL (Sheldrick, 2015)'
_computing_structure_solution 'ShelXT (Sheldrick, 2015)'
_diffrn_ambient_temperature 100(2)
_diffrn_measured_fraction_theta_full 0.998
_diffrn_measured_fraction_theta_max 0.999
_diffrn_measurement_device_type 'Arinax MD2S/Pilatus 6M'
_diffrn_measurement_method 'rotating crystal'
_diffrn_radiation_type synchrotron
_diffrn_radiation_wavelength 0.700
_diffrn_reflns_av_R_equivalents 0.0401
_diffrn_reflns_av_unetI/netI 0.0190
_diffrn_reflns_Laue_measured_fraction_full 0.998
_diffrn_reflns_Laue_measured_fraction_max 0.999
_diffrn_reflns_limit_h_max 13
_diffrn_reflns_limit_h_min -13
_diffrn_reflns_limit_k_max 13
_diffrn_reflns_limit_k_min -13
_diffrn_reflns_limit_l_max 37
_diffrn_reflns_limit_l_min -37
_diffrn_reflns_number 11986
_diffrn_reflns_point_group_measured_fraction_full 0.998
_diffrn_reflns_point_group_measured_fraction_max 0.999
_diffrn_reflns_theta_full 24.835
_diffrn_reflns_theta_max 27.644
_diffrn_reflns_theta_min 2.117
_diffrn_source SCW
_diffrn_standards_number 0
_exptl_absorpt_coefficient_mu 0.172
_exptl_absorpt_correction_type none
_exptl_crystal_colour colorless
_exptl_crystal_density_diffrn 1.32
_exptl_crystal_description prism
_exptl_crystal_F_000 1422
_exptl_crystal_size_max 0.15
_exptl_crystal_size_mid 0.10
_exptl_crystal_size_min 0.08
_refine_diff_density_max 0.502
_refine_diff_density_min -0.447
_refine_diff_density_rms 0.071
_refine_ls_extinction_coef 0.0177(16)
_refine_ls_extinction_expression Fc^*^=kFc[1+0.001xFc^2^\l^3^/sin(2\q)]^-1/4^
_refine_ls_extinction_method 'SHELXL-2018/1 (Sheldrick 2018)'
_refine_ls_goodness_of_fit_ref 1.085
_refine_ls_hydrogen_treatment refall
_refine_ls_matrix_type full
_refine_ls_number_parameters 91
_refine_ls_number_reflns 1340
_refine_ls_number_restraints 0
_refine_ls_restrained_S_all 1.085
_refine_ls_R_factor_all 0.0375
_refine_ls_R_factor_gt 0.0373
_refine_ls_shift/su_max 0.001
_refine_ls_shift/su_mean 0.000
_refine_ls_structure_factor_coef Fsqd
_refine_ls_weighting_details 'w=1/[\s^2^(Fo^2^)+(0.0661P)^2^+3.4472P] where P=(Fo^2^+2Fc^2^)/3'
_refine_ls_weighting_scheme calc
_refine_ls_wR_factor_gt 0.1088
_refine_ls_wR_factor_ref 0.1090
_reflns_Friedel_coverage 0.000
_reflns_number_gt 1325
_reflns_number_total 1340
_reflns_threshold_expression 'I > 2\s(I)'
_cod_data_source_file d0ra10539b2.cif
_cod_data_source_block ms2kstar_c2
_cod_original_cell_volume 2463.2(8)
_cod_original_sg_symbol_H-M 'R -3'
_cod_original_formula_sum 'C15 H15 N6 O P '
_cod_database_code 7242302
_shelx_shelxl_version_number 2018/1
_shelx_space_group_comment
;
The symmetry employed for this shelxl refinement is uniquely defined
by the following loop, which should always be used as a source of
symmetry information in preference to the above space-group names.
They are only intended as comments.
;
_olex2_refinement_description
;
;
_olex2_submission_special_instructions 'No special instructions were received'

loop_
_space_group_symop_operation_xyz
'x, y, z'
'-y, x-y, z'
'-x+y, -x, z'
'x+2/3, y+1/3, z+1/3'
'-y+2/3, x-y+1/3, z+1/3'
'-x+y+2/3, -x+1/3, z+1/3'
'x+1/3, y+2/3, z+2/3'
'-y+1/3, x-y+2/3, z+2/3'
'-x+y+1/3, -x+2/3, z+2/3'
'-x, -y, -z'
'y, -x+y, -z'
'x-y, x, -z'
'-x+2/3, -y+1/3, -z+1/3'
'y+2/3, -x+y+1/3, -z+1/3'
'x-y+2/3, x+1/3, -z+1/3'
'-x+1/3, -y+2/3, -z+2/3'
'y+1/3, -x+y+2/3, -z+2/3'
'x-y+1/3, x+2/3, -z+2/3'

loop_
_atom_site_label
_atom_site_type_symbol
_atom_site_fract_x
_atom_site_fract_y
_atom_site_fract_z
_atom_site_U_iso_or_equiv
_atom_site_adp_type
_atom_site_occupancy
_atom_site_site_symmetry_order
_atom_site_calc_flag
_atom_site_refinement_flags_posn
_atom_site_refinement_flags_adp
_atom_site_refinement_flags_occupancy
_atom_site_disorder_assembly
_atom_site_disorder_group
P001 P 1.000000 1.000000 0.74226(2) 0.0096(2) Uani 1 3 d S T P . .
O002 O 1.000000 1.000000 0.79428(5) 0.0128(3) Uani 1 3 d S T P . .
N003 N 0.89576(11) 0.82560(11) 0.71918(3) 0.0118(2) Uani 1 1 d . . . . .
N004 N 0.67581(12) 0.59076(12) 0.70494(3) 0.0163(3) Uani 1 1 d . . . . .
C005 C 0.74775(13) 0.71153(13) 0.73412(4) 0.0127(3) Uani 1 1 d . . . . .
C006 C 0.68159(14) 0.72287(14) 0.77625(4) 0.0203(3) Uani 1 1 d . . . . .
C007 C 0.53593(17) 0.60405(18) 0.78831(5) 0.0310(4) Uani 1 1 d . . . . .
C008 C 0.53483(16) 0.47676(16) 0.71772(5) 0.0255(3) Uani 1 1 d . . . . .
C009 C 0.46077(18) 0.47761(18) 0.75851(6) 0.0341(4) Uani 1 1 d . . . . .
H006 H 0.742(2) 0.814(2) 0.7950(6) 0.030(5) Uiso 1 1 d . . . . .
H009 H 0.356(3) 0.389(3) 0.7650(8) 0.044(6) Uiso 1 1 d . . . . .
H007 H 0.479(3) 0.608(2) 0.8167(7) 0.040(5) Uiso 1 1 d . . . . .
H003 H 0.926(2) 0.804(2) 0.6948(8) 0.035(5) Uiso 1 1 d . . . . .
H008 H 0.488(2) 0.392(2) 0.6965(7) 0.030(5) Uiso 1 1 d . . . . .

loop_
_atom_site_aniso_label
_atom_site_aniso_U_11
_atom_site_aniso_U_22
_atom_site_aniso_U_33
_atom_site_aniso_U_23
_atom_site_aniso_U_13
_atom_site_aniso_U_12
P001 0.0099(2) 0.0099(2) 0.0091(3) 0.000 0.000 0.00496(11)
O002 0.0148(4) 0.0148(4) 0.0089(6) 0.000 0.000 0.0074(2)
N003 0.0117(5) 0.0112(4) 0.0111(5) -0.0006(3) 0.0021(3) 0.0047(4)
N004 0.0151(5) 0.0137(5) 0.0164(5) -0.0024(4) 0.0025(4) 0.0045(4)
C005 0.0118(5) 0.0116(5) 0.0143(5) -0.0001(4) 0.0012(4) 0.0055(4)
C006 0.0168(6) 0.0174(6) 0.0202(6) -0.0061(4) 0.0052(4) 0.0035(5)
C007 0.0224(7) 0.0269(7) 0.0280(7) -0.0104(6) 0.0127(5) 0.0007(6)
C008 0.0199(6) 0.0187(6) 0.0254(7) -0.0082(5) 0.0057(5) 0.0002(5)
C009 0.0208(7) 0.0251(7) 0.0349(8) -0.0111(6) 0.0133(6) -0.0046(6)

loop_
_atom_type_symbol
_atom_type_description
_atom_type_scat_dispersion_real
_atom_type_scat_dispersion_imag
_atom_type_scat_source
C C 0.0033 0.0016 'International Tables Vol C Tables 4.2.6.8 and 6.1.1.4'
H H 0.0000 0.0000 'International Tables Vol C Tables 4.2.6.8 and 6.1.1.4'
N N 0.0063 0.0031 'International Tables Vol C Tables 4.2.6.8 and 6.1.1.4'
O O 0.0112 0.0059 'International Tables Vol C Tables 4.2.6.8 and 6.1.1.4'
P P 0.1018 0.0938 'International Tables Vol C Tables 4.2.6.8 and 6.1.1.4'
Cl Cl 0.1453 0.1556 'International Tables Vol C Tables 4.2.6.8 and 6.1.1.4'
Mn Mn 0.3441 0.7121 'International Tables Vol C Tables 4.2.6.8 and 6.1.1.4'

loop_
_geom_angle_atom_site_label_1
_geom_angle_atom_site_label_2
_geom_angle_atom_site_label_3
_geom_angle
_geom_angle_site_symmetry_1
_geom_angle_site_symmetry_3
_geom_angle_publ_flag
O002 P001 N003 113.34(4) . . ?
O002 P001 N003 113.34(4) . 3_675 ?
O002 P001 N003 113.34(4) . 2_765 ?
N003 P001 N003 105.34(4) . 3_675 ?
N003 P001 N003 105.34(4) . 2_765 ?
N003 P001 N003 105.34(4) 2_765 3_675 ?
P001 N003 H003 119.0(15) . . ?
C005 N003 P001 125.95(8) . . ?
C005 N003 H003 114.6(15) . . ?
C005 N004 C008 117.36(10) . . ?
N004 C005 N003 114.64(10) . . ?
N004 C005 C006 122.67(11) . . ?
C006 C005 N003 122.69(10) . . ?
C005 C006 H006 117.0(12) . . ?
C007 C006 C005 118.60(11) . . ?
C007 C006 H006 124.4(12) . . ?
C006 C007 C009 119.23(12) . . ?
C006 C007 H007 122.7(13) . . ?
C009 C007 H007 118.0(13) . . ?
N004 C008 C009 124.07(12) . . ?
N004 C008 H008 115.0(12) . . ?
C009 C008 H008 121.0(12) . . ?
C007 C009 H009 123.3(13) . . ?
C008 C009 C007 118.06(13) . . ?
C008 C009 H009 118.6(13) . . ?

loop_
_geom_bond_atom_site_label_1
_geom_bond_atom_site_label_2
_geom_bond_distance
_geom_bond_site_symmetry_2
_geom_bond_publ_flag
P001 O002 1.4784(14) . ?
P001 N003 1.6560(10) 2_765 ?
P001 N003 1.6560(10) . ?
P001 N003 1.6560(10) 3_675 ?
N003 C005 1.4090(14) . ?
N003 H003 0.82(2) . ?
N004 C005 1.3401(15) . ?
N004 C008 1.3465(16) . ?
C005 C006 1.4000(16) . ?
C006 C007 1.3862(18) . ?
C006 H006 0.97(2) . ?
C007 C009 1.3897(19) . ?
C007 H007 1.00(2) . ?
C008 C009 1.3783(19) . ?
C008 H008 0.95(2) . ?
C009 H009 0.99(2) . ?
